data_4339126
loop_
_publ_author_name
'Cipot-Wechsler, Judy'
'Ali, Adeeb Al-Sheikh'
'Chapman, Erin E.'
'Cameron, T. Stanley'
'Thompson, Alison'

_publ_section_title
;
 Synthesis and reactivity of a dipyrrinatolithium complex.
;
_journal_issue 26
_journal_name_full 'Inorganic chemistry'
_journal_page_first 10947
_journal_page_last 10949
_journal_paper_doi 10.1021/ic701369h
_journal_volume 46
_journal_year 2007
_chemical_formula_moiety 'C17 H23 Li N2 '
_chemical_formula_sum 'C17 H23 Li N2'
_chemical_formula_weight 262.32
_space_group_IT_number 29
_symmetry_cell_setting orthorhombic
_symmetry_Int_Tables_number 29
_symmetry_space_group_name_Hall 'P 2c -2ac'
_symmetry_space_group_name_H-M 'P c a 21'
_cell_angle_alpha 90.0000
_cell_angle_beta 90.0000
_cell_angle_gamma 90.0000
_cell_formula_units_Z 4
_cell_length_a 12.8334(5)
_cell_length_b 13.9647(5)
_cell_length_c 8.3343(3)
_cell_measurement_reflns_used 4727
_cell_measurement_temperature 293.1
_cell_measurement_theta_max 35.5
_cell_measurement_theta_min 4.3
_cell_volume 1493.63(10)
_computing_cell_refinement PROCESS
_computing_data_collection PROCESS
_computing_data_reduction CrystalStructure
_computing_publication_material 'CrystalStructure 3.8'
_computing_structure_refinement CRYSTALS
_computing_structure_solution SHELXS97
_diffrn_detector_area_resol_mean 10.00
_diffrn_measured_fraction_theta_full 0.948
_diffrn_measured_fraction_theta_max 0.773
_diffrn_measurement_device_type 'Rigaku RAXIS-UNKNOWN'
_diffrn_measurement_method \w
_diffrn_radiation_type 'Mo K\a'
_diffrn_radiation_wavelength 0.71070
_diffrn_reflns_av_R_equivalents 0.024
_diffrn_reflns_limit_h_max 19
_diffrn_reflns_limit_h_min -13
_diffrn_reflns_limit_k_max 21
_diffrn_reflns_limit_k_min -19
_diffrn_reflns_limit_l_max 10
_diffrn_reflns_limit_l_min -13
_diffrn_reflns_number 7366
_diffrn_reflns_theta_full 25.50
_diffrn_reflns_theta_max 35.50
_exptl_absorpt_coefficient_mu 0.067
_exptl_absorpt_correction_type none
_exptl_crystal_colour golden-orange
_exptl_crystal_density_diffrn 1.166
_exptl_crystal_density_method 'not measured'
_exptl_crystal_description needle
_exptl_crystal_F_000 568.00
_exptl_crystal_size_max 0.25
_exptl_crystal_size_mid 0.14
_exptl_crystal_size_min 0.12
_refine_diff_density_max 0.29
_refine_diff_density_min -0.35
_refine_ls_extinction_coef 199(21)
_refine_ls_extinction_method 'Larson (1970) Crystallographic Computing eq. 22'
_refine_ls_goodness_of_fit_ref 1.085
_refine_ls_hydrogen_treatment refall
_refine_ls_number_parameters 183
_refine_ls_number_reflns 1970
_refine_ls_R_factor_gt 0.0496
_refine_ls_shift/su_max 0.0000
_refine_ls_structure_factor_coef Fsqd
_refine_ls_weighting_details
;
    Chebychev polynomial with 3 parameters (Carruthers & Watkin, 1979)
    40552.7000    56929.1000    18277.2000
;
_refine_ls_weighting_scheme calc
_refine_ls_wR_factor_ref 0.0766
_reflns_number_gt 1970
_reflns_number_total 2314
_reflns_threshold_expression F^2^>2.0\s(F^2^)
_cod_data_source_file ic701369h-file007.cif
_cod_data_source_block '__Judy3'
_cod_original_formula_sum 'C17 H23 Li N2 '
_cod_database_code 4339126

loop_
_symmetry_equiv_pos_site_id
_symmetry_equiv_pos_as_xyz
1 +X,+Y,+Z
2 1/2-X,+Y,1/2+Z
3 1/2+X,-Y,+Z
4 -X,-Y,1/2+Z

loop_
_atom_site_label
_atom_site_type_symbol
_atom_site_fract_x
_atom_site_fract_y
_atom_site_fract_z
_atom_site_U_iso_or_equiv
_atom_site_adp_type
_atom_site_occupancy
_atom_site_symmetry_multiplicity
_atom_site_calc_flag
_atom_site_refinement_flags
N(1) N 0.4994(2) 0.17663(19) 0.7531(3) 0.0452(7) Uani 1.00 1 d .
N(2) N 0.5752(2) 0.22135(18) 0.4563(3) 0.0456(7) Uani 1.00 1 d .
C(1) C 0.4768(2) 0.1342(2) 0.8911(3) 0.0329(7) Uani 1.00 1 d .
C(2) C 0.40615(19) 0.18975(18) 0.9770(3) 0.0326(7) Uani 1.00 1 d .
C(3) C 0.3824(2) 0.27000(18) 0.8802(3) 0.0340(7) Uani 1.00 1 d .
C(4) C 0.4410(2) 0.2622(2) 0.7406(4) 0.0447(8) Uani 1.00 1 d .
C(5) C 0.4537(2) 0.3151(2) 0.5985(5) 0.0500(9) Uani 1.00 1 d .
C(6) C 0.5104(2) 0.3043(2) 0.4637(3) 0.0407(7) Uani 1.00 1 d .
C(7) C 0.52429(19) 0.35774(19) 0.3194(3) 0.0335(7) Uani 1.00 1 d .
C(8) C 0.59669(19) 0.30886(18) 0.2278(3) 0.0293(6) Uani 1.00 1 d .
C(9) C 0.6247(2) 0.22570(19) 0.3168(3) 0.0330(7) Uani 1.00 1 d .
C(10) C 0.5258(2) 0.0417(2) 0.9379(5) 0.0503(9) Uani 1.00 1 d .
C(11) C 0.3575(2) 0.1656(2) 1.1353(3) 0.0385(8) Uani 1.00 1 d .
C(12) C 0.2651(2) 0.0991(2) 1.1214(4) 0.0405(8) Uani 1.00 1 d .
C(13) C 0.3086(2) 0.34818(19) 0.9199(4) 0.0460(8) Uani 1.00 1 d .
C(14) C 0.4728(2) 0.4518(2) 0.2820(4) 0.0463(9) Uani 1.00 1 d .
C(15) C 0.6406(2) 0.3362(2) 0.0658(4) 0.0376(8) Uani 1.00 1 d .
C(16) C 0.7341(2) 0.4033(2) 0.0802(4) 0.0438(8) Uani 1.00 1 d .
C(17) C 0.7019(2) 0.1508(2) 0.2676(4) 0.0539(10) Uani 1.00 1 d .
L(I1) Li 0.5482(6) 0.1856(6) 0.6012(13) 0.083(2) Uani 1.00 1 d .
H(1) H 0.6010 0.0362 0.8928 0.060 Uiso 1.00 1 c R
H(2) H 0.4926 -0.0126 0.9043 0.108 Uiso 1.00 1 c R
H(3) H 0.5360 0.0461 1.0494 0.070 Uiso 1.00 1 c R
H(4) H 0.4090 0.1349 1.1999 0.042 Uiso 1.00 1 c R
H(5) H 0.3361 0.2231 1.1859 0.061 Uiso 1.00 1 c R
H(6) H 0.2902 0.0421 1.0729 0.047 Uiso 1.00 1 c R
H(7) H 0.2298 0.0878 1.2167 0.049 Uiso 1.00 1 c R
H(8) H 0.2194 0.1307 1.0437 0.075 Uiso 1.00 1 c R
H(9) H 0.2396 0.3281 0.9246 0.061 Uiso 1.00 1 c R
H(10) H 0.3305 0.3828 1.0065 0.053 Uiso 1.00 1 c R
H(11) H 0.3077 0.3983 0.8254 0.073 Uiso 1.00 1 c R
H(12) H 0.4130 0.3718 0.5970 0.027 Uiso 1.00 1 c R
H(13) H 0.4672 0.4594 0.1634 0.085 Uiso 1.00 1 c R
H(14) H 0.4076 0.4583 0.3255 0.147 Uiso 1.00 1 c R
H(15) H 0.5163 0.5064 0.3143 0.057 Uiso 1.00 1 c R
H(16) H 0.5877 0.3676 0.0063 0.047 Uiso 1.00 1 c R
H(17) H 0.6620 0.2800 0.0118 0.047 Uiso 1.00 1 c R
H(18) H 0.7216 0.4700 0.1355 0.073 Uiso 1.00 1 c R
H(19) H 0.7898 0.3778 0.1383 0.036 Uiso 1.00 1 c R
H(20) H 0.7538 0.4195 -0.0262 0.041 Uiso 1.00 1 c R
H(21) H 0.7693 0.1693 0.3040 0.155 Uiso 1.00 1 c R
H(22) H 0.7022 0.1456 0.1544 0.109 Uiso 1.00 1 c R
H(23) H 0.6831 0.0917 0.3144 0.065 Uiso 1.00 1 c R

loop_
_atom_site_aniso_label
_atom_site_aniso_U_11
_atom_site_aniso_U_22
_atom_site_aniso_U_33
_atom_site_aniso_U_12
_atom_site_aniso_U_13
_atom_site_aniso_U_23
N(1) 0.0375(11) 0.0604(15) 0.0379(15) -0.0139(10) 0.0057(10) -0.0062(12)
N(2) 0.0518(14) 0.0527(14) 0.0323(15) -0.0224(11) -0.0046(11) 0.0066(12)
C(1) 0.0318(14) 0.0449(15) 0.0220(13) -0.0106(11) 0.0015(11) -0.0042(12)
C(2) 0.0309(13) 0.0378(14) 0.0293(17) -0.0087(11) -0.0049(13) -0.0041(13)
C(3) 0.0313(13) 0.0322(13) 0.0384(16) -0.0089(10) -0.0058(12) -0.0053(13)
C(4) 0.0475(16) 0.0598(19) 0.0268(16) -0.0318(13) -0.0039(12) 0.0066(16)
C(5) 0.0422(16) 0.0415(17) 0.066(2) -0.0026(12) -0.0076(16) -0.0116(18)
C(6) 0.0370(13) 0.0642(19) 0.0209(14) -0.0295(13) 0.0027(12) -0.0105(14)
C(7) 0.0273(14) 0.0300(13) 0.0433(16) -0.0051(10) -0.0052(12) -0.0070(12)
C(8) 0.0306(12) 0.0320(12) 0.0253(16) -0.0107(10) 0.0036(12) -0.0003(12)
C(9) 0.0389(14) 0.0331(14) 0.0268(14) -0.0091(11) -0.0002(12) -0.0001(11)
C(10) 0.0390(15) 0.0482(16) 0.064(2) 0.0067(12) -0.0048(16) -0.0037(17)
C(11) 0.0519(18) 0.0443(14) 0.0192(16) -0.0105(14) 0.0024(12) -0.0038(13)
C(12) 0.0457(17) 0.0419(13) 0.0339(17) -0.0079(13) 0.0114(13) -0.0003(15)
C(13) 0.0435(15) 0.0357(14) 0.059(2) -0.0012(11) 0.0019(14) -0.0039(14)
C(14) 0.0407(16) 0.0431(15) 0.055(2) 0.0014(12) -0.0014(14) -0.0023(14)
C(15) 0.0410(16) 0.0396(13) 0.0323(18) -0.0048(13) 0.0035(13) -0.0017(14)
C(16) 0.0472(18) 0.0415(13) 0.043(2) -0.0140(13) 0.0133(15) -0.0056(15)
C(17) 0.0550(18) 0.0375(15) 0.069(2) 0.0022(13) -0.0050(17) -0.0057(17)
L(I1) 0.072(4) 0.106(5) 0.070(5) 0.000(3) -0.001(3) 0.012(4)

loop_
_atom_type_symbol
_atom_type_description
_atom_type_scat_dispersion_real
_atom_type_scat_dispersion_imag
_atom_type_scat_source
C C 0.003 0.002
;
International Tables for Crystallography
(1992, Vol. C, Tables 4.2.6.8 and 6.1.1.4)
;
H H 0.000 0.000
;
International Tables for Crystallography
(1992, Vol. C, Table 6.1.1.4)
;
N N 0.006 0.003
;
International Tables for Crystallography
(1992, Vol. C, Tables 4.2.6.8 and 6.1.1.4)
;
Li Li 0.000 0.000
;
International Tables for Crystallography
(1992, Vol. C, Tables 4.2.6.8 and 6.1.1.4)
;

loop_
_geom_angle_atom_site_label_1
_geom_angle_atom_site_label_2
_geom_angle_atom_site_label_3
_geom_angle
_geom_angle_publ_flag
C(1) N(1) C(4) 109.0(2) yes
C(1) N(1) L(I1) 155.6(4) yes
C(4) N(1) L(I1) 95.3(4) yes
C(6) N(2) C(9) 106.2(2) yes
C(6) N(2) L(I1) 96.4(4) yes
C(9) N(2) L(I1) 157.3(4) yes
N(1) C(1) C(2) 109.8(2) yes
N(1) C(1) C(10) 121.6(2) yes
C(2) C(1) C(10) 128.6(2) yes
C(1) C(2) C(3) 106.8(2) yes
C(1) C(2) C(11) 126.8(2) yes
C(3) C(2) C(11) 126.2(2) yes
C(2) C(3) C(4) 107.4(2) yes
C(2) C(3) C(13) 126.4(2) yes
C(4) C(3) C(13) 126.2(2) yes
N(1) C(4) C(3) 106.9(2) yes
N(1) C(4) C(5) 116.4(2) yes
C(3) C(4) C(5) 136.7(3) yes
C(4) C(5) C(6) 134.9(3) yes
N(2) C(6) C(5) 116.2(2) yes
N(2) C(6) C(7) 108.4(2) yes
C(5) C(6) C(7) 135.4(2) yes
C(6) C(7) C(8) 106.9(2) yes
C(6) C(7) C(14) 125.2(2) yes
C(8) C(7) C(14) 127.8(2) yes
C(7) C(8) C(9) 106.5(2) yes
C(7) C(8) C(15) 128.2(2) yes
C(9) C(8) C(15) 125.2(2) yes
N(2) C(9) C(8) 111.9(2) yes
N(2) C(9) C(17) 121.6(2) yes
C(8) C(9) C(17) 126.5(2) yes
C(2) C(11) C(12) 113.5(2) yes
C(8) C(15) C(16) 112.2(2) yes
N(1) L(I1) N(2) 160.6(7) yes
C(4) C(5) H(12) 112.8 no
C(6) C(5) H(12) 112.3 no
C(1) C(10) H(1) 111.1 no
C(1) C(10) H(2) 116.3 no
C(1) C(10) H(3) 105.1 no
H(1) C(10) H(2) 105.1 no
H(1) C(10) H(3) 103.5 no
H(2) C(10) H(3) 115.0 no
C(2) C(11) H(4) 108.0 no
C(2) C(11) H(5) 108.8 no
C(12) C(11) H(4) 108.1 no
C(12) C(11) H(5) 109.1 no
H(4) C(11) H(5) 109.3 no
C(11) C(12) H(6) 106.4 no
C(11) C(12) H(7) 115.0 no
C(11) C(12) H(8) 104.1 no
H(6) C(12) H(7) 112.8 no
H(6) C(12) H(8) 107.4 no
H(7) C(12) H(8) 110.5 no
C(3) C(13) H(9) 113.3 no
C(3) C(13) H(10) 111.7 no
C(3) C(13) H(11) 109.2 no
H(9) C(13) H(10) 114.8 no
H(9) C(13) H(11) 102.7 no
H(10) C(13) H(11) 104.1 no
C(7) C(14) H(13) 109.3 no
C(7) C(14) H(14) 114.0 no
C(7) C(14) H(15) 111.8 no
H(13) C(14) H(14) 108.4 no
H(13) C(14) H(15) 103.3 no
H(14) C(14) H(15) 109.5 no
C(8) C(15) H(16) 108.5 no
C(8) C(15) H(17) 108.9 no
C(16) C(15) H(16) 108.6 no
C(16) C(15) H(17) 108.6 no
H(16) C(15) H(17) 110.0 no
C(15) C(16) H(18) 117.3 no
C(15) C(16) H(19) 114.1 no
C(15) C(16) H(20) 106.4 no
H(18) C(16) H(19) 103.1 no
H(18) C(16) H(20) 103.8 no
H(19) C(16) H(20) 111.9 no
C(9) C(17) H(21) 108.9 no
C(9) C(17) H(22) 109.3 no
C(9) C(17) H(23) 109.2 no
H(21) C(17) H(22) 109.5 no
H(21) C(17) H(23) 109.7 no
H(22) C(17) H(23) 110.1 no

loop_
_geom_bond_atom_site_label_1
_geom_bond_atom_site_label_2
_geom_bond_distance
_geom_bond_publ_flag
N(1) C(1) 1.326(4) yes
N(1) C(4) 1.414(4) yes
N(1) L(I1) 1.418(10) yes
N(2) C(6) 1.427(4) yes
N(2) C(9) 1.327(4) yes
N(2) L(I1) 1.351(11) yes
C(1) C(2) 1.392(3) yes
C(1) C(10) 1.489(4) yes
C(2) C(3) 1.414(3) yes
C(2) C(11) 1.499(4) yes
C(3) C(4) 1.390(4) yes
C(3) C(13) 1.483(3) yes
C(4) C(5) 1.405(5) yes
C(5) C(6) 1.347(5) yes
C(6) C(7) 1.427(4) yes
C(7) C(8) 1.383(3) yes
C(7) C(14) 1.503(4) yes
C(8) C(9) 1.424(3) yes
C(8) C(15) 1.512(4) yes
C(9) C(17) 1.497(4) yes
C(11) C(12) 1.510(4) yes
C(15) C(16) 1.527(4) yes
C(5) H(12) 0.949 no
C(10) H(1) 1.039 no
C(10) H(2) 0.914 no
C(10) H(3) 0.940 no
C(11) H(4) 0.954 no
C(11) H(5) 0.948 no
C(12) H(6) 0.950 no
C(12) H(7) 0.928 no
C(12) H(8) 0.978 no
C(13) H(9) 0.930 no
C(13) H(10) 0.913 no
C(13) H(11) 1.054 no
C(15) H(16) 0.948 no
C(15) H(17) 0.946 no
C(16) H(18) 1.052 no
C(16) H(19) 0.934 no
C(16) H(20) 0.950 no
C(17) H(21) 0.953 no
C(17) H(22) 0.947 no
C(17) H(23) 0.944 no

loop_
_geom_contact_atom_site_label_1
_geom_contact_atom_site_label_2
_geom_contact_distance
_geom_contact_site_symmetry_2
C(10) L(I1) 3.581(9) 4_655
C(17) L(I1) 3.529(9) 2_654
L(I1) C(10) 3.581(9) 4_654
L(I1) C(17) 3.529(9) 2_655
N(1) H(3) 3.572 4_654
N(1) H(7) 3.207 2_554
N(1) H(8) 3.368 2_554
N(1) H(16) 3.584 1_556
N(1) H(17) 3.329 1_556
N(1) H(21) 3.000 2_655
N(2) H(2) 3.072 4_654
N(2) H(4) 3.252 1_554
N(2) H(17) 3.502 2_655
N(2) H(19) 3.174 2_655
N(2) H(20) 3.536 2_655
N(2) H(21) 3.593 2_655
N(2) H(22) 3.465 2_655
C(1) H(7) 3.092 2_554
C(1) H(17) 3.287 1_556
C(1) H(21) 3.374 2_655
C(2) H(7) 3.127 2_554
C(2) H(16) 3.414 1_556
C(2) H(17) 3.528 1_556
C(3) H(5) 3.304 2_554
C(3) H(7) 3.226 2_554
C(3) H(15) 3.426 4_665
C(3) H(16) 3.147 1_556
C(4) H(7) 3.283 2_554
C(4) H(8) 3.211 2_554
C(4) H(15) 3.334 4_665
C(4) H(16) 3.258 1_556
C(5) H(8) 3.432 2_554
C(5) H(9) 2.878 2_554
C(5) H(13) 3.353 4_665
C(5) H(14) 3.087 .
C(5) H(15) 3.097 4_665
C(5) H(19) 3.422 2_655
C(6) H(4) 3.482 1_554
C(6) H(5) 3.413 1_554
C(6) H(9) 3.241 2_554
C(6) H(13) 3.356 .
C(6) H(14) 2.774 .
C(6) H(15) 3.087 .
C(6) H(19) 3.122 2_655
C(6) H(20) 3.429 2_655
C(7) H(4) 3.587 1_554
C(7) H(5) 3.257 1_554
C(7) H(9) 3.522 2_554
C(7) H(13) 2.060 .
C(7) H(14) 2.054 .
C(7) H(15) 2.080 .
C(7) H(19) 3.582 2_655
C(7) H(20) 3.242 2_655
C(8) H(4) 3.429 1_554
C(8) H(5) 3.570 1_554
C(8) H(13) 2.733 .
C(8) H(14) 3.303 .
C(8) H(15) 3.033 .
C(8) H(20) 3.205 2_655
C(9) H(2) 3.414 4_654
C(9) H(3) 3.544 1_554
C(9) H(4) 3.197 1_554
C(9) H(17) 3.272 2_655
C(9) H(19) 3.591 2_655
C(9) H(20) 3.387 2_655
C(10) H(3) 3.552 4_654
C(10) H(4) 3.274 4_654
C(10) H(8) 3.570 3_555
C(10) H(21) 3.367 2_655
C(10) H(22) 3.238 1_556
C(10) H(23) 3.423 4_655
C(11) H(1) 3.582 4_655
C(11) H(8) 3.577 2_555
C(11) H(9) 3.538 2_555
C(12) H(1) 3.411 3_455
C(12) H(1) 3.411 4_655
C(12) H(7) 3.377 2_554
C(12) H(8) 3.553 2_555
C(12) H(22) 3.522 3_456
C(12) H(23) 3.286 3_456
C(13) H(5) 3.210 2_554
C(13) H(12) 3.221 2_555
C(13) H(13) 3.267 1_556
C(13) H(14) 3.268 2_555
C(13) H(15) 3.154 4_665
C(13) H(18) 3.305 3_466
C(13) H(18) 3.495 4_665
C(13) H(20) 3.349 3_466
C(14) H(9) 3.438 2_554
C(14) H(10) 3.088 1_554
C(14) H(11) 3.529 4_664
C(14) H(12) 3.255 4_664
C(14) H(13) 0.996 .
C(14) H(13) 3.498 4_665
C(14) H(14) 0.916 .
C(14) H(15) 0.983 .
C(14) H(16) 3.235 4_665
C(14) H(19) 3.551 3_465
C(15) H(13) 2.928 .
C(15) H(14) 3.554 4_664
C(15) H(15) 3.533 .
C(15) H(21) 3.395 2_654
C(16) H(10) 3.291 3_564
C(16) H(11) 3.485 4_664
C(16) H(13) 3.582 .
C(16) H(14) 3.588 3_565
C(16) H(14) 3.398 4_664
C(16) H(20) 3.292 2_655
C(17) H(1) 3.170 2_654
C(17) H(2) 3.354 4_654
C(17) H(3) 3.160 1_554
C(17) H(6) 3.343 3_554
C(17) H(7) 3.379 3_554
C(17) H(17) 3.232 2_655
C(17) H(22) 3.451 2_655
L(I1) H(2) 2.967 4_654
L(I1) H(3) 3.438 4_654
L(I1) H(8) 3.551 2_554
L(I1) H(19) 3.409 2_655
L(I1) H(21) 2.898 2_655
L(I1) H(22) 3.282 2_655
H(1) C(11) 3.582 4_654
H(1) C(12) 3.411 3_555
H(1) C(12) 3.411 4_654
H(1) C(17) 3.170 2_655
H(1) H(3) 3.550 4_654
H(1) H(4) 2.883 4_654
H(1) H(6) 3.056 3_555
H(1) H(6) 3.202 4_654
H(1) H(7) 3.141 4_654
H(1) H(8) 3.053 3_555
H(1) H(21) 2.602 2_655
H(1) H(22) 2.961 1_556
H(1) H(22) 3.557 2_655
H(1) H(23) 2.950 2_655
H(2) N(2) 3.072 4_655
H(2) C(9) 3.414 4_655
H(2) C(17) 3.354 4_655
H(2) L(I1) 2.967 4_655
H(2) H(3) 3.017 4_654
H(2) H(4) 2.722 4_654
H(2) H(7) 3.544 2_554
H(2) H(8) 3.541 3_555
H(2) H(23) 2.620 4_655
H(3) N(1) 3.572 4_655
H(3) C(9) 3.544 1_556
H(3) C(10) 3.552 4_655
H(3) C(17) 3.160 1_556
H(3) L(I1) 3.438 4_655
H(3) H(1) 3.550 4_655
H(3) H(2) 3.017 4_655
H(3) H(6) 3.493 3_555
H(3) H(7) 3.410 3_555
H(3) H(8) 3.411 3_555
H(3) H(22) 2.692 1_556
H(3) H(23) 2.975 1_556
H(4) N(2) 3.252 1_556
H(4) C(6) 3.482 1_556
H(4) C(7) 3.587 1_556
H(4) C(8) 3.429 1_556
H(4) C(9) 3.197 1_556
H(4) C(10) 3.274 4_655
H(4) H(1) 2.883 4_655
H(4) H(2) 2.722 4_655
H(4) H(8) 3.306 2_555
H(5) C(3) 3.304 2_555
H(5) C(6) 3.413 1_556
H(5) C(7) 3.257 1_556
H(5) C(8) 3.570 1_556
H(5) C(13) 3.210 2_555
H(5) H(8) 3.326 2_555
H(5) H(9) 2.655 2_555
H(5) H(11) 3.277 2_555
H(6) C(17) 3.343 3_456
H(6) H(1) 3.056 3_455
H(6) H(1) 3.202 4_655
H(6) H(3) 3.493 3_455
H(6) H(7) 3.047 2_554
H(6) H(21) 3.535 3_456
H(6) H(22) 2.933 3_456
H(6) H(23) 3.071 3_456
H(6) H(23) 2.872 4_655
H(7) N(1) 3.207 2_555
H(7) C(1) 3.092 2_555
H(7) C(2) 3.127 2_555
H(7) C(3) 3.226 2_555
H(7) C(4) 3.283 2_555
H(7) C(12) 3.377 2_555
H(7) C(17) 3.379 3_456
H(7) H(1) 3.141 4_655
H(7) H(2) 3.544 2_555
H(7) H(3) 3.410 3_455
H(7) H(6) 3.047 2_555
H(7) H(8) 2.866 2_555
H(7) H(22) 3.319 3_456
H(7) H(23) 2.703 3_456
H(8) N(1) 3.368 2_555
H(8) C(4) 3.211 2_555
H(8) C(5) 3.432 2_555
H(8) C(10) 3.570 3_455
H(8) C(11) 3.577 2_554
H(8) C(12) 3.553 2_554
H(8) L(I1) 3.551 2_555
H(8) H(1) 3.053 3_455
H(8) H(2) 3.541 3_455
H(8) H(3) 3.411 3_455
H(8) H(4) 3.306 2_554
H(8) H(5) 3.326 2_554
H(8) H(7) 2.866 2_554
H(9) C(5) 2.878 2_555
H(9) C(6) 3.241 2_555
H(9) C(7) 3.522 2_555
H(9) C(11) 3.538 2_554
H(9) C(14) 3.438 2_555
H(9) H(5) 2.655 2_554
H(9) H(11) 3.533 2_555
H(9) H(12) 2.504 2_555
H(9) H(14) 2.749 2_555
H(9) H(18) 3.331 3_466
H(9) H(20) 3.553 3_466
H(10) C(14) 3.088 1_556
H(10) C(16) 3.291 3_466
H(10) H(11) 3.202 2_555
H(10) H(12) 3.219 2_555
H(10) H(13) 2.436 1_556
H(10) H(14) 3.026 1_556
H(10) H(14) 3.567 2_555
H(10) H(15) 2.971 4_665
H(10) H(16) 3.308 1_556
H(10) H(18) 2.708 3_466
H(10) H(19) 3.558 3_466
H(10) H(20) 2.943 3_466
H(11) C(14) 3.529 4_665
H(11) C(16) 3.485 4_665
H(11) H(5) 3.277 2_554
H(11) H(9) 3.533 2_554
H(11) H(10) 3.202 2_554
H(11) H(13) 3.586 1_556
H(11) H(14) 2.886 2_555
H(11) H(15) 2.624 4_665
H(11) H(18) 3.359 3_466
H(11) H(18) 2.455 4_665
H(11) H(20) 2.912 3_466
H(12) C(13) 3.221 2_554
H(12) C(14) 3.255 4_665
H(12) H(9) 2.504 2_554
H(12) H(10) 3.219 2_554
H(12) H(13) 2.868 4_665
H(12) H(14) 2.566 .
H(12) H(15) 3.292 .
H(12) H(15) 2.644 4_665
H(12) H(18) 2.823 4_665
H(13) C(5) 3.353 4_664
H(13) C(6) 3.356 .
H(13) C(7) 2.060 .
H(13) C(8) 2.733 .
H(13) C(13) 3.267 1_554
H(13) C(14) 0.996 .
H(13) C(14) 3.498 4_664
H(13) C(15) 2.928 .
H(13) C(16) 3.582 .
H(13) H(10) 2.436 1_554
H(13) H(11) 3.586 1_554
H(13) H(12) 2.868 4_664
H(13) H(14) 1.552 .
H(13) H(14) 3.441 4_664
H(13) H(15) 1.552 .
H(13) H(15) 2.956 4_664
H(13) H(16) 2.398 .
H(13) H(18) 3.277 .
H(13) H(18) 3.310 3_465
H(13) H(19) 3.224 3_465
H(13) H(20) 3.586 3_465
H(14) C(5) 3.087 .
H(14) C(6) 2.774 .
H(14) C(7) 2.054 .
H(14) C(8) 3.303 .
H(14) C(13) 3.268 2_554
H(14) C(14) 0.916 .
H(14) C(15) 3.554 4_665
H(14) C(16) 3.588 3_465
H(14) C(16) 3.398 4_665
H(14) H(9) 2.749 2_554
H(14) H(10) 3.026 1_554
H(14) H(10) 3.567 2_554
H(14) H(11) 2.886 2_554
H(14) H(12) 2.566 .
H(14) H(13) 1.552 .
H(14) H(13) 3.441 4_665
H(14) H(15) 1.552 .
H(14) H(16) 2.861 4_665
H(14) H(18) 3.033 3_465
H(14) H(18) 3.229 4_665
H(14) H(19) 3.155 3_465
H(14) H(20) 2.954 4_665
H(15) C(3) 3.426 4_664
H(15) C(4) 3.334 4_664
H(15) C(5) 3.097 4_664
H(15) C(6) 3.087 .
H(15) C(7) 2.080 .
H(15) C(8) 3.033 .
H(15) C(13) 3.154 4_664
H(15) C(14) 0.983 .
H(15) C(15) 3.533 .
H(15) H(10) 2.971 4_664
H(15) H(11) 2.624 4_664
H(15) H(12) 3.292 .
H(15) H(12) 2.644 4_664
H(15) H(13) 1.552 .
H(15) H(13) 2.956 4_665
H(15) H(14) 1.552 .
H(15) H(16) 3.345 .
H(15) H(16) 2.728 4_665
H(15) H(18) 3.070 .
H(15) H(20) 3.456 2_655
H(16) N(1) 3.584 1_554
H(16) C(2) 3.414 1_554
H(16) C(3) 3.147 1_554
H(16) C(4) 3.258 1_554
H(16) C(14) 3.235 4_664
H(16) H(10) 3.308 1_554
H(16) H(13) 2.398 .
H(16) H(14) 2.861 4_664
H(16) H(15) 3.345 .
H(16) H(15) 2.728 4_664
H(16) H(19) 3.449 2_654
H(17) N(1) 3.329 1_554
H(17) N(2) 3.502 2_654
H(17) C(1) 3.287 1_554
H(17) C(2) 3.528 1_554
H(17) C(9) 3.272 2_654
H(17) C(17) 3.232 2_654
H(17) H(19) 3.455 2_654
H(17) H(21) 2.483 2_654
H(18) C(13) 3.305 3_564
H(18) C(13) 3.495 4_664
H(18) H(9) 3.331 3_564
H(18) H(10) 2.708 3_564
H(18) H(11) 3.359 3_564
H(18) H(11) 2.455 4_664
H(18) H(12) 2.823 4_664
H(18) H(13) 3.277 .
H(18) H(13) 3.310 3_565
H(18) H(14) 3.033 3_565
H(18) H(14) 3.229 4_664
H(18) H(15) 3.070 .
H(18) H(20) 2.923 2_655
H(19) N(2) 3.174 2_654
H(19) C(5) 3.422 2_654
H(19) C(6) 3.122 2_654
H(19) C(7) 3.582 2_654
H(19) C(9) 3.591 2_654
H(19) C(14) 3.551 3_565
H(19) L(I1) 3.409 2_654
H(19) H(10) 3.558 3_564
H(19) H(13) 3.224 3_565
H(19) H(14) 3.155 3_565
H(19) H(16) 3.449 2_655
H(19) H(17) 3.455 2_655
H(19) H(20) 2.910 2_655
H(20) N(2) 3.536 2_654
H(20) C(6) 3.429 2_654
H(20) C(7) 3.242 2_654
H(20) C(8) 3.205 2_654
H(20) C(9) 3.387 2_654
H(20) C(13) 3.349 3_564
H(20) C(16) 3.292 2_654
H(20) H(9) 3.553 3_564
H(20) H(10) 2.943 3_564
H(20) H(11) 2.912 3_564
H(20) H(13) 3.586 3_565
H(20) H(14) 2.954 4_664
H(20) H(15) 3.456 2_654
H(20) H(18) 2.923 2_654
H(20) H(19) 2.910 2_654
H(21) N(1) 3.000 2_654
H(21) N(2) 3.593 2_654
H(21) C(1) 3.374 2_654
H(21) C(10) 3.367 2_654
H(21) C(15) 3.395 2_655
H(21) L(I1) 2.898 2_654
H(21) H(1) 2.602 2_654
H(21) H(6) 3.535 3_554
H(21) H(17) 2.483 2_655
H(21) H(22) 2.961 2_655
H(22) N(2) 3.465 2_654
H(22) C(10) 3.238 1_554
H(22) C(12) 3.522 3_554
H(22) C(17) 3.451 2_654
H(22) L(I1) 3.282 2_654
H(22) H(1) 2.961 1_554
H(22) H(1) 3.557 2_654
H(22) H(3) 2.692 1_554
H(22) H(6) 2.933 3_554
H(22) H(7) 3.319 3_554
H(22) H(21) 2.961 2_654
H(22) H(23) 3.281 2_654
H(23) C(10) 3.423 4_654
H(23) C(12) 3.286 3_554
H(23) H(1) 2.950 2_654
H(23) H(2) 2.620 4_654
H(23) H(3) 2.975 1_554
H(23) H(6) 3.071 3_554
H(23) H(6) 2.872 4_654
H(23) H(7) 2.703 3_554
H(23) H(22) 3.281 2_655

loop_
_geom_torsion_atom_site_label_1
_geom_torsion_atom_site_label_2
_geom_torsion_atom_site_label_3
_geom_torsion_atom_site_label_4
_geom_torsion
C(1) N(1) C(4) C(3) 0.7(3)
C(1) N(1) C(4) C(5) -178.3(2)
C(4) N(1) C(1) C(2) -1.7(3)
C(4) N(1) C(1) C(10) 179.5(2)
C(1) N(1) L(I1) N(2) 177.0(14)
L(I1) N(1) C(1) C(2) -178.0(9)
L(I1) N(1) C(1) C(10) 3.2(11)
C(4) N(1) L(I1) N(2) 0.6(6)
L(I1) N(1) C(4) C(3) 179.2(4)
L(I1) N(1) C(4) C(5) 0.1(4)
C(6) N(2) C(9) C(8) 0.2(3)
C(6) N(2) C(9) C(17) 178.9(2)
C(9) N(2) C(6) C(5) -178.9(2)
C(9) N(2) C(6) C(7) 0.3(3)
C(6) N(2) L(I1) N(1) -1.0(14)
L(I1) N(2) C(6) C(5) 0.6(5)
L(I1) N(2) C(6) C(7) 179.8(4)
C(9) N(2) L(I1) N(1) 177.9(13)
L(I1) N(2) C(9) C(8) -178.7(11)
L(I1) N(2) C(9) C(17) 0.0(12)
N(1) C(1) C(2) C(3) 1.9(3)
N(1) C(1) C(2) C(11) 177.3(2)
C(10) C(1) C(2) C(3) -179.4(2)
C(10) C(1) C(2) C(11) -4.0(4)
C(1) C(2) C(3) C(4) -1.4(3)
C(1) C(2) C(3) C(13) 178.5(2)
C(1) C(2) C(11) C(12) -81.4(3)
C(3) C(2) C(11) C(12) 93.0(3)
C(11) C(2) C(3) C(4) -176.8(2)
C(11) C(2) C(3) C(13) 3.1(4)
C(2) C(3) C(4) N(1) 0.5(3)
C(2) C(3) C(4) C(5) 179.2(3)
C(13) C(3) C(4) N(1) -179.5(2)
C(13) C(3) C(4) C(5) -0.7(6)
N(1) C(4) C(5) C(6) 0.1(4)
C(3) C(4) C(5) C(6) -178.6(3)
C(4) C(5) C(6) N(2) -0.6(5)
C(4) C(5) C(6) C(7) -179.5(3)
N(2) C(6) C(7) C(8) -0.7(3)
N(2) C(6) C(7) C(14) -177.8(2)
C(5) C(6) C(7) C(8) 178.3(3)
C(5) C(6) C(7) C(14) 1.1(5)
C(6) C(7) C(8) C(9) 0.8(3)
C(6) C(7) C(8) C(15) -178.5(2)
C(14) C(7) C(8) C(9) 177.8(2)
C(14) C(7) C(8) C(15) -1.5(4)
C(7) C(8) C(9) N(2) -0.6(3)
C(7) C(8) C(9) C(17) -179.2(2)
C(7) C(8) C(15) C(16) 85.9(3)
C(9) C(8) C(15) C(16) -93.3(3)
C(15) C(8) C(9) N(2) 178.7(2)
C(15) C(8) C(9) C(17) 0.1(3)
